data_1562000
loop_
_publ_author_name
'Jin, Xin'
'Zhou, Pei'
'Zheng, Chunying'
'Li, Hui'

_publ_section_title
;
 A new coordination mode of (E)-3-(3-hydroxyl-phenyl)-acrylic acid in
 copper complex: Crystal structure and magnetic properties
;
_journal_name_full 'Journal of Solid State Chemistry'
_journal_page_first 41
_journal_page_last 44
_journal_paper_doi 10.1016/j.jssc.2014.11.021
_journal_volume 225
_journal_year 2015
_chemical_formula_sum 'C30 H32 Cu N2 O8'
_chemical_formula_weight 612.12
_space_group_IT_number 14
_space_group_name_Hall '-P 2yn'
_space_group_name_H-M_alt 'P 1 21/n 1'
_symmetry_cell_setting monoclinic
_symmetry_space_group_name_H-M 'P 1 21/n 1'
_atom_sites_solution_hydrogens geom
_atom_sites_solution_primary direct
_atom_sites_solution_secondary difmap
_audit_creation_method SHELXL-97
_cell_angle_alpha 90.00
_cell_angle_beta 92.379(2)
_cell_angle_gamma 90.00
_cell_formula_units_Z 2
_cell_length_a 9.6065(16)
_cell_length_b 14.179(2)
_cell_length_c 10.4940(18)
_cell_measurement_temperature 93(2)
_cell_volume 1428.2(4)
_computing_structure_refinement 'SHELXL-97 (Sheldrick, 1997)'
_computing_structure_solution 'SHELXS-97 (Sheldrick, 1990)'
_diffrn_ambient_temperature 93(2)
_diffrn_measured_fraction_theta_full 0.982
_diffrn_measured_fraction_theta_max 0.982
_diffrn_radiation_monochromator graphite
_diffrn_radiation_source 'fine-focus sealed tube'
_diffrn_radiation_type MoK\a
_diffrn_radiation_wavelength 0.71073
_diffrn_reflns_av_R_equivalents 0.0192
_diffrn_reflns_av_sigmaI/netI 0.0245
_diffrn_reflns_limit_h_max 12
_diffrn_reflns_limit_h_min -12
_diffrn_reflns_limit_k_max 11
_diffrn_reflns_limit_k_min -18
_diffrn_reflns_limit_l_max 13
_diffrn_reflns_limit_l_min -13
_diffrn_reflns_number 9412
_diffrn_reflns_theta_full 27.50
_diffrn_reflns_theta_max 27.50
_diffrn_reflns_theta_min 3.16
_exptl_absorpt_coefficient_mu 0.818
_exptl_absorpt_correction_T_max 0.8322
_exptl_absorpt_correction_T_min 0.7355
_exptl_crystal_colour blue
_exptl_crystal_density_diffrn 1.423
_exptl_crystal_density_method 'not measured'
_exptl_crystal_F_000 638
_exptl_crystal_size_max 0.40
_exptl_crystal_size_mid 0.27
_exptl_crystal_size_min 0.23
_refine_diff_density_max 0.437
_refine_diff_density_min -0.313
_refine_diff_density_rms 0.060
_refine_ls_extinction_method none
_refine_ls_goodness_of_fit_ref 1.004
_refine_ls_hydrogen_treatment mixed
_refine_ls_matrix_type full
_refine_ls_number_parameters 196
_refine_ls_number_reflns 3227
_refine_ls_number_restraints 1
_refine_ls_restrained_S_all 1.013
_refine_ls_R_factor_all 0.0355
_refine_ls_R_factor_gt 0.0310
_refine_ls_shift/su_max 0.001
_refine_ls_shift/su_mean 0.000
_refine_ls_structure_factor_coef Fsqd
_refine_ls_weighting_details 'calc w=1/[\s^2^(Fo^2^)+(0.0461P)^2^+0.5600P] where P=(Fo^2^+2Fc^2^)/3'
_refine_ls_weighting_scheme calc
_refine_ls_wR_factor_gt 0.0762
_refine_ls_wR_factor_ref 0.0790
_reflns_number_gt 2845
_reflns_number_total 3227
_reflns_threshold_expression >2sigma(I)
_cod_data_source_file JSSC-2015-225-41.cif
_cod_data_source_block bo221
_cod_depositor_comments
;
The following automatic conversions were performed:

data item '_symmetry_cell_setting' value 'Monoclinic' was changed to
'monoclinic' in accordance with the built-in table derived from the
CIF Core dictionary named 'cif_core.dic' version 2.4.5 last updated
on 2014-11-21.

Automatic conversion script
Id: cif_fix_values 8369 2020-08-20 11:38:08Z andrius 
;
_cod_original_sg_symbol_H-M P2(1)/n
_cod_database_code 1562000

loop_
_symmetry_equiv_pos_as_xyz
'x, y, z'
'-x+1/2, y+1/2, -z+1/2'
'-x, -y, -z'
'x-1/2, -y-1/2, z-1/2'

loop_
_atom_site_label
_atom_site_type_symbol
_atom_site_fract_x
_atom_site_fract_y
_atom_site_fract_z
_atom_site_U_iso_or_equiv
_atom_site_adp_type
_atom_site_occupancy
_atom_site_symmetry_multiplicity
_atom_site_calc_flag
_atom_site_refinement_flags
_atom_site_disorder_assembly
_atom_site_disorder_group
Cu1 Cu 0.0000 0.5000 0.5000 0.01229(9) Uani 1 2 d S . .
O1 O 0.04569(12) 0.64893(8) -0.36638(11) 0.0174(2) Uani 1 1 d . . .
O2 O 0.04422(11) 0.56121(8) 0.33763(10) 0.0146(2) Uani 1 1 d . . .
O3 O 0.17532(12) 0.67703(8) 0.42414(10) 0.0172(2) Uani 1 1 d . . .
O4 O 0.23723(16) 0.86766(10) 0.38729(14) 0.0352(3) Uani 1 1 d D . .
N1 N 0.19589(13) 0.45193(9) 0.51940(12) 0.0134(3) Uani 1 1 d . . .
C1 C 0.08732(16) 0.63675(11) -0.14284(14) 0.0138(3) Uani 1 1 d . . .
H1 H -0.0024 0.6096 -0.1358 0.017 Uiso 1 1 calc R . .
C2 C 0.13358(16) 0.66193(10) -0.26220(14) 0.0131(3) Uani 1 1 d . . .
C3 C 0.26615(17) 0.69981(11) -0.27371(15) 0.0163(3) Uani 1 1 d . . .
H3 H 0.2982 0.7164 -0.3552 0.020 Uiso 1 1 calc R . .
C4 C 0.35101(17) 0.71313(12) -0.16478(15) 0.0182(3) Uani 1 1 d . . .
H4 H 0.4418 0.7386 -0.1724 0.022 Uiso 1 1 calc R . .
C5 C 0.30556(17) 0.69001(11) -0.04557(15) 0.0163(3) Uani 1 1 d . . .
H5 H 0.3644 0.7003 0.0281 0.020 Uiso 1 1 calc R . .
C6 C 0.17240(16) 0.65129(11) -0.03352(14) 0.0129(3) Uani 1 1 d . . .
C7 C 0.12285(16) 0.62512(11) 0.09245(15) 0.0142(3) Uani 1 1 d . . .
H7 H 0.0462 0.5830 0.0951 0.017 Uiso 1 1 calc R . .
C8 C 0.17795(16) 0.65635(11) 0.20283(15) 0.0146(3) Uani 1 1 d . . .
H8 H 0.2540 0.6990 0.2002 0.018 Uiso 1 1 calc R . .
C9 C 0.12883(16) 0.62916(11) 0.33004(14) 0.0133(3) Uani 1 1 d . . .
C10 C 0.26339(17) 0.42255(11) 0.41694(15) 0.0154(3) Uani 1 1 d . . .
H10 H 0.2170 0.4261 0.3353 0.018 Uiso 1 1 calc R . .
C11 C 0.39779(17) 0.38739(11) 0.42583(17) 0.0192(3) Uani 1 1 d . . .
H11 H 0.4429 0.3674 0.3516 0.023 Uiso 1 1 calc R . .
C12 C 0.46558(17) 0.38177(12) 0.54472(18) 0.0205(3) Uani 1 1 d . . .
H12 H 0.5577 0.3576 0.5536 0.025 Uiso 1 1 calc R . .
C13 C 0.39660(17) 0.41205(12) 0.65017(16) 0.0200(4) Uani 1 1 d . . .
H13 H 0.4412 0.4093 0.7326 0.024 Uiso 1 1 calc R . .
C14 C 0.26243(17) 0.44638(11) 0.63505(15) 0.0166(3) Uani 1 1 d . . .
H14 H 0.2156 0.4667 0.7081 0.020 Uiso 1 1 calc R . .
C15 C 0.1711(3) 0.91551(16) 0.4842(2) 0.0454(6) Uani 1 1 d D . .
H15A H 0.2364 0.9238 0.5575 0.055 Uiso 1 1 calc R . .
H15B H 0.0905 0.8789 0.5101 0.055 Uiso 1 1 calc R . .
H15C H 0.1398 0.9774 0.4529 0.055 Uiso 1 1 calc R . .
H4O H 0.225(3) 0.8092(19) 0.399(2) 0.046(7) Uiso 1 1 d . . .
H1O H 0.087(2) 0.6628(17) -0.433(2) 0.040(7) Uiso 1 1 d . . .

loop_
_atom_site_aniso_label
_atom_site_aniso_U_11
_atom_site_aniso_U_22
_atom_site_aniso_U_33
_atom_site_aniso_U_23
_atom_site_aniso_U_13
_atom_site_aniso_U_12
Cu1 0.01176(14) 0.01619(14) 0.00904(14) 0.00306(10) 0.00191(10) 0.00162(10)
O1 0.0181(6) 0.0258(6) 0.0082(5) 0.0002(4) -0.0008(5) -0.0040(5)
O2 0.0145(5) 0.0185(5) 0.0108(5) 0.0031(4) 0.0018(4) 0.0000(4)
O3 0.0206(6) 0.0220(6) 0.0090(5) -0.0001(4) 0.0001(4) -0.0010(5)
O4 0.0425(8) 0.0266(7) 0.0382(8) 0.0036(6) 0.0212(7) -0.0029(6)
N1 0.0135(6) 0.0144(6) 0.0123(6) 0.0019(5) 0.0012(5) 0.0000(5)
C1 0.0142(7) 0.0155(7) 0.0118(7) -0.0003(6) 0.0024(6) -0.0017(6)
C2 0.0167(7) 0.0136(7) 0.0091(7) -0.0015(5) 0.0000(6) 0.0013(6)
C3 0.0205(8) 0.0187(8) 0.0100(7) 0.0000(6) 0.0043(6) -0.0029(6)
C4 0.0160(8) 0.0236(8) 0.0152(8) -0.0004(6) 0.0029(6) -0.0065(6)
C5 0.0165(8) 0.0212(8) 0.0111(7) -0.0015(6) -0.0003(6) -0.0023(6)
C6 0.0163(7) 0.0134(7) 0.0092(7) 0.0001(5) 0.0018(6) 0.0008(6)
C7 0.0145(7) 0.0158(7) 0.0124(7) 0.0021(6) 0.0029(6) 0.0008(6)
C8 0.0159(7) 0.0164(7) 0.0118(7) 0.0021(6) 0.0023(6) 0.0002(6)
C9 0.0128(7) 0.0172(7) 0.0099(7) 0.0027(6) 0.0012(6) 0.0053(6)
C10 0.0166(8) 0.0152(7) 0.0143(8) 0.0003(6) 0.0020(6) -0.0007(6)
C11 0.0185(8) 0.0165(7) 0.0231(9) -0.0018(6) 0.0060(7) -0.0006(6)
C12 0.0135(8) 0.0190(8) 0.0288(9) 0.0020(7) -0.0006(7) 0.0017(6)
C13 0.0183(8) 0.0221(8) 0.0193(8) 0.0034(7) -0.0044(7) -0.0017(7)
C14 0.0181(8) 0.0186(8) 0.0131(7) 0.0017(6) 0.0013(6) -0.0013(6)
C15 0.0518(14) 0.0332(11) 0.0530(15) -0.0164(10) 0.0235(12) -0.0124(10)

loop_
_atom_type_symbol
_atom_type_description
_atom_type_scat_dispersion_real
_atom_type_scat_dispersion_imag
_atom_type_scat_source
C C 0.0033 0.0016 'International Tables Vol C Tables 4.2.6.8 and 6.1.1.4'
H H 0.0000 0.0000 'International Tables Vol C Tables 4.2.6.8 and 6.1.1.4'
N N 0.0061 0.0033 'International Tables Vol C Tables 4.2.6.8 and 6.1.1.4'
O O 0.0106 0.0060 'International Tables Vol C Tables 4.2.6.8 and 6.1.1.4'
Cu Cu 0.3201 1.2651 'International Tables Vol C Tables 4.2.6.8 and 6.1.1.4'

loop_
_geom_angle_atom_site_label_1
_geom_angle_atom_site_label_2
_geom_angle_atom_site_label_3
_geom_angle
_geom_angle_site_symmetry_1
_geom_angle_site_symmetry_3
O2 Cu1 O2 180.0 3_566 .
O2 Cu1 N1 90.14(5) 3_566 3_566
O2 Cu1 N1 89.86(5) . 3_566
O2 Cu1 N1 89.86(5) 3_566 .
O2 Cu1 N1 90.14(5) . .
N1 Cu1 N1 180.0 3_566 .
C2 O1 H1O 109.7(16) . .
C9 O2 Cu1 123.43(10) . .
C15 O4 H4O 107.2(18) . .
C10 N1 C14 118.34(14) . .
C10 N1 Cu1 120.41(11) . .
C14 N1 Cu1 121.24(11) . .
C2 C1 C6 120.22(14) . .
C2 C1 H1 119.9 . .
C6 C1 H1 119.9 . .
O1 C2 C3 121.33(14) . .
O1 C2 C1 118.39(14) . .
C3 C2 C1 120.27(14) . .
C4 C3 C2 119.26(14) . .
C4 C3 H3 120.4 . .
C2 C3 H3 120.4 . .
C5 C4 C3 121.08(15) . .
C5 C4 H4 119.5 . .
C3 C4 H4 119.5 . .
C4 C5 C6 119.88(14) . .
C4 C5 H5 120.1 . .
C6 C5 H5 120.1 . .
C1 C6 C5 119.26(14) . .
C1 C6 C7 120.07(14) . .
C5 C6 C7 120.67(14) . .
C8 C7 C6 124.54(14) . .
C8 C7 H7 117.7 . .
C6 C7 H7 117.7 . .
C7 C8 C9 124.53(14) . .
C7 C8 H8 117.7 . .
C9 C8 H8 117.7 . .
O3 C9 O2 124.52(14) . .
O3 C9 C8 116.58(14) . .
O2 C9 C8 118.89(13) . .
N1 C10 C11 122.51(15) . .
N1 C10 H10 118.7 . .
C11 C10 H10 118.7 . .
C10 C11 C12 118.93(16) . .
C10 C11 H11 120.5 . .
C12 C11 H11 120.5 . .
C13 C12 C11 118.71(15) . .
C13 C12 H12 120.6 . .
C11 C12 H12 120.6 . .
C14 C13 C12 119.60(15) . .
C14 C13 H13 120.2 . .
C12 C13 H13 120.2 . .
N1 C14 C13 121.91(15) . .
N1 C14 H14 119.0 . .
C13 C14 H14 119.0 . .
O4 C15 H15A 109.5 . .
O4 C15 H15B 109.5 . .
H15A C15 H15B 109.5 . .
O4 C15 H15C 109.5 . .
H15A C15 H15C 109.5 . .
H15B C15 H15C 109.5 . .

loop_
_geom_bond_atom_site_label_1
_geom_bond_atom_site_label_2
_geom_bond_distance
_geom_bond_site_symmetry_2
Cu1 O2 1.9741(11) 3_566
Cu1 O2 1.9741(11) .
Cu1 N1 2.0039(13) 3_566
Cu1 N1 2.0039(13) .
O1 C2 1.3658(19) .
O1 H1O 0.85(3) .
O2 C9 1.2651(19) .
O3 C9 1.2644(19) .
O4 C15 1.397(2) .
O4 H4O 0.85(3) .
N1 C10 1.345(2) .
N1 C14 1.350(2) .
C1 C2 1.393(2) .
C1 C6 1.396(2) .
C1 H1 0.9500 .
C2 C3 1.392(2) .
C3 C4 1.389(2) .
C3 H3 0.9500 .
C4 C5 1.381(2) .
C4 H4 0.9500 .
C5 C6 1.403(2) .
C5 H5 0.9500 .
C6 C7 1.471(2) .
C7 C8 1.329(2) .
C7 H7 0.9500 .
C8 C9 1.485(2) .
C8 H8 0.9500 .
C10 C11 1.384(2) .
C10 H10 0.9500 .
C11 C12 1.385(2) .
C11 H11 0.9500 .
C12 C13 1.382(2) .
C12 H12 0.9500 .
C13 C14 1.381(2) .
C13 H13 0.9500 .
C14 H14 0.9500 .
C15 H15A 0.9800 .
C15 H15B 0.9800 .
C15 H15C 0.9800 .

loop_
_geom_torsion_atom_site_label_1
_geom_torsion_atom_site_label_2
_geom_torsion_atom_site_label_3
_geom_torsion_atom_site_label_4
_geom_torsion
_geom_torsion_site_symmetry_1
_geom_torsion_site_symmetry_2
_geom_torsion_site_symmetry_3
_geom_torsion_site_symmetry_4
O2 Cu1 O2 C9 129(100) 3_566 . . .
N1 Cu1 O2 C9 113.97(12) 3_566 . . .
N1 Cu1 O2 C9 -66.03(12) . . . .
O2 Cu1 N1 C10 142.42(12) 3_566 . . .
O2 Cu1 N1 C10 -37.58(12) . . . .
N1 Cu1 N1 C10 -64(71) 3_566 . . .
O2 Cu1 N1 C14 -36.27(12) 3_566 . . .
O2 Cu1 N1 C14 143.73(12) . . . .
N1 Cu1 N1 C14 117(71) 3_566 . . .
C6 C1 C2 O1 -178.23(14) . . . .
C6 C1 C2 C3 1.5(2) . . . .
O1 C2 C3 C4 178.97(14) . . . .
C1 C2 C3 C4 -0.7(2) . . . .
C2 C3 C4 C5 -0.4(3) . . . .
C3 C4 C5 C6 0.8(3) . . . .
C2 C1 C6 C5 -1.1(2) . . . .
C2 C1 C6 C7 179.64(14) . . . .
C4 C5 C6 C1 -0.1(2) . . . .
C4 C5 C6 C7 179.23(15) . . . .
C1 C6 C7 C8 -162.42(15) . . . .
C5 C6 C7 C8 18.3(2) . . . .
C6 C7 C8 C9 -179.35(14) . . . .
Cu1 O2 C9 O3 -13.5(2) . . . .
Cu1 O2 C9 C8 166.86(10) . . . .
C7 C8 C9 O3 -168.01(15) . . . .
C7 C8 C9 O2 11.7(2) . . . .
C14 N1 C10 C11 -0.2(2) . . . .
Cu1 N1 C10 C11 -178.93(12) . . . .
N1 C10 C11 C12 0.3(2) . . . .
C10 C11 C12 C13 -0.4(2) . . . .
C11 C12 C13 C14 0.4(2) . . . .
C10 N1 C14 C13 0.3(2) . . . .
Cu1 N1 C14 C13 178.98(12) . . . .
C12 C13 C14 N1 -0.4(2) . . . .
